data_7135319
loop_
_publ_author_name
'NGUYEN, THIEN'
'Gonz\'alez-Ortiz, Francisca'
'Camaret, Ethan'
'PARK, GYEONGJIN'

_publ_section_title
;
 From Oxygen Atom Transfer by Stibine Oxide to Hydroxoantimony Formation
 via Lewis Acid Capture
;
_journal_name_full 'Chemical Communications'
_journal_paper_doi 10.1039/D5CC06702B
_journal_year 2026
_chemical_formula_moiety 'C36 H33 B F15 O P'
_chemical_formula_sum 'C36 H33 B F15 O P'
_chemical_formula_weight 808.40
_space_group_crystal_system trigonal
_space_group_IT_number 146
_space_group_name_Hall 'R 3'
_space_group_name_H-M_alt 'R 3 :H'
_atom_sites_solution_hydrogens geom
_audit_creation_date 2025-09-23
_audit_creation_method
;
Olex2 1.5
(compiled 2024.02.16 svn.r378c4104 for OlexSys, GUI svn.r6928)
;
_audit_update_record
;
2025-09-23 deposited with the CCDC.	2025-12-08 downloaded from the CCDC.
;
_cell_angle_alpha 90
_cell_angle_beta 90
_cell_angle_gamma 120
_cell_formula_units_Z 3
_cell_length_a 17.232(3)
_cell_length_b 17.232(3)
_cell_length_c 9.882(3)
_cell_measurement_reflns_used 3308
_cell_measurement_temperature 100.00
_cell_measurement_theta_max 28.107
_cell_measurement_theta_min 3.421
_cell_volume 2541.2(10)
_computing_cell_refinement 'SAINT V8.40B (?, 2016)'
_computing_data_collection 'APEX3 Ver. 2016.5-0 (Bruker-AXS, 2016)'
_computing_data_reduction 'SAINT V8.40B (?, 2016)'
_computing_molecular_graphics 'Olex2 1.5 (Dolomanov et al., 2009)'
_computing_publication_material 'Olex2 1.5 (Dolomanov et al., 2009)'
_computing_structure_refinement 'SHELXL 2019/3 (Sheldrick, 2015)'
_diffrn_ambient_temperature 100.00
_diffrn_detector 'charge-coupled device (CCD) area detector'
_diffrn_detector_area_resol_mean 7.9
_diffrn_detector_type 'PHOTON II 7 CPAD'
_diffrn_measured_fraction_theta_full 0.998
_diffrn_measured_fraction_theta_max 0.996
_diffrn_measurement_device 'three-circle diffractometer'
_diffrn_measurement_device_type 'Bruker D8 Quest with PHOTON II'
_diffrn_measurement_method '0.3\% \w and \f scans'
_diffrn_radiation_collimation '0.6 mm double-pinhole'
_diffrn_radiation_detector 'PHOTON II 7 CPAD'
_diffrn_radiation_monochromator 'curved graphite'
_diffrn_radiation_probe x-ray
_diffrn_radiation_type 'Mo K\a'
_diffrn_radiation_wavelength 0.71073
_diffrn_radiation_xray_symbol K-L~3~
_diffrn_reflns_av_R_equivalents 0.0320
_diffrn_reflns_av_unetI/netI 0.0403
_diffrn_reflns_Laue_measured_fraction_full 0.998
_diffrn_reflns_Laue_measured_fraction_max 0.996
_diffrn_reflns_limit_h_max 22
_diffrn_reflns_limit_h_min -22
_diffrn_reflns_limit_k_max 22
_diffrn_reflns_limit_k_min -22
_diffrn_reflns_limit_l_max 13
_diffrn_reflns_limit_l_min -13
_diffrn_reflns_number 7807
_diffrn_reflns_point_group_measured_fraction_full 0.991
_diffrn_reflns_point_group_measured_fraction_max 0.984
_diffrn_reflns_theta_full 25.242
_diffrn_reflns_theta_max 28.329
_diffrn_reflns_theta_min 3.421
_diffrn_source 'fine-focus sealed X-ray tube'
_diffrn_source_current 30.0
_diffrn_source_power 1.5
_diffrn_source_type 'KFF MO-2KC-90'
_diffrn_source_voltage 50.0
_exptl_absorpt_coefficient_mu 0.196
_exptl_absorpt_correction_T_max 0.7457
_exptl_absorpt_correction_T_min 0.6801
_exptl_absorpt_correction_type multi-scan
_exptl_absorpt_process_details
;
SADABS-2016/2 (Bruker,2016/2) was used for absorption correction.
wR2(int) was 0.0562 before and 0.0494 after correction.
The Ratio of minimum to maximum transmission is 0.9140.
The \l/2 correction factor is Not present.
;
_exptl_crystal_colour colourless
_exptl_crystal_colour_primary colourless
_exptl_crystal_density_diffrn 1.585
_exptl_crystal_density_method 'not measured'
_exptl_crystal_description plate
_exptl_crystal_F_000 1236
_exptl_crystal_size_max 0.2
_exptl_crystal_size_mid 0.1
_exptl_crystal_size_min 0.06
_refine_diff_density_max 0.723
_refine_diff_density_min -0.265
_refine_diff_density_rms 0.057
_refine_ls_abs_structure_details
;
 Refined as an inversion twin.
;
_refine_ls_abs_structure_Flack 0.0(2)
_refine_ls_extinction_method none
_refine_ls_goodness_of_fit_ref 1.084
_refine_ls_hydrogen_treatment constr
_refine_ls_matrix_type full
_refine_ls_number_parameters 164
_refine_ls_number_reflns 2758
_refine_ls_number_restraints 1
_refine_ls_restrained_S_all 1.084
_refine_ls_R_factor_all 0.0534
_refine_ls_R_factor_gt 0.0415
_refine_ls_shift/su_max 0.000
_refine_ls_shift/su_mean 0.000
_refine_ls_structure_factor_coef Fsqd
_refine_ls_weighting_details 'w=1/[\s^2^(Fo^2^)+(0.0409P)^2^+4.3768P] where P=(Fo^2^+2Fc^2^)/3'
_refine_ls_weighting_scheme calc
_refine_ls_wR_factor_gt 0.0950
_refine_ls_wR_factor_ref 0.1011
_reflns_Friedel_coverage 0.977
_reflns_Friedel_fraction_full 0.983
_reflns_Friedel_fraction_max 0.973
_reflns_number_gt 2415
_reflns_number_total 2758
_reflns_threshold_expression 'I > 2\s(I)'
_cod_data_source_file d5cc06702b2.cif
_cod_data_source_block jp011_a
_cod_depositor_comments
;
The following automatic conversions were performed:

data item '_diffrn_radiation_probe' value 'X-ray' was changed to
'x-ray' in accordance with the
/home/data/users/saulius/crontab/automatic-downloads/rss-feeds/RSC/lib/dictionaries/cif_core.dic
dictionary named 'cif_core.dic' version 2.4.2 last updated on
2011-04-26.

Automatic conversion script
Id: cif_fix_values 8170 2020-07-09 18:12:32Z antanas 
;
_cod_original_cell_volume 2541.2(12)
_cod_original_sg_symbol_H-M 'R 3'
_cod_database_code 7135319
_shelx_shelxl_version_number 2019/3
_shelx_space_group_comment
;
The symmetry employed for this shelxl refinement is uniquely defined
by the following loop, which should always be used as a source of
symmetry information in preference to the above space-group names.
They are only intended as comments.
;
_olex2_refinement_description
;
1. Twinned data refinement
 Scales: 1.0(2)
 -0.0(2)
2. Fixed Uiso
 At 1.2 times of:
  All C(H) groups, All C(H,H) groups
3.a Ternary CH refined with riding coordinates:
 C1(H1)
3.b Secondary CH2 refined with riding coordinates:
 C2(H2A,H2B), C3(H3A,H3B), C4(H4A,H4B), C5(H5A,H5B), C6(H6A,H6B)
;
_olex2_submission_special_instructions 'No special instructions were received'

loop_
_space_group_symop_operation_xyz
'x, y, z'
'-y, x-y, z'
'-x+y, -x, z'
'x+2/3, y+1/3, z+1/3'
'-y+2/3, x-y+1/3, z+1/3'
'-x+y+2/3, -x+1/3, z+1/3'
'x+1/3, y+2/3, z+2/3'
'-y+1/3, x-y+2/3, z+2/3'
'-x+y+1/3, -x+2/3, z+2/3'

loop_
_atom_site_label
_atom_site_type_symbol
_atom_site_fract_x
_atom_site_fract_y
_atom_site_fract_z
_atom_site_U_iso_or_equiv
_atom_site_adp_type
_atom_site_occupancy
_atom_site_site_symmetry_order
_atom_site_calc_flag
_atom_site_refinement_flags_posn
_atom_site_refinement_flags_adp
_atom_site_refinement_flags_occupancy
_atom_site_disorder_assembly
_atom_site_disorder_group
P1 P 0.333333 0.666667 0.64918(15) 0.0153(3) Uani 1 3 d S T P . .
F1 F 0.46887(15) 0.62637(15) 0.4220(2) 0.0237(5) Uani 1 1 d . . . . .
F2 F 0.64450(17) 0.72222(18) 0.3830(3) 0.0330(6) Uani 1 1 d . . . . .
F3 F 0.71615(15) 0.87575(17) 0.2323(3) 0.0334(6) Uani 1 1 d . . . . .
F4 F 0.60612(17) 0.92911(15) 0.1216(2) 0.0290(5) Uani 1 1 d . . . . .
F5 F 0.43006(15) 0.83279(15) 0.1537(2) 0.0255(5) Uani 1 1 d . . . . .
O1 O 0.333333 0.666667 0.4945(5) 0.0171(9) Uani 1 3 d S T P . .
C1 C 0.4491(2) 0.7122(2) 0.7029(4) 0.0169(7) Uani 1 1 d . . . . .
H1 H 0.472163 0.678214 0.650542 0.020 Uiso 1 1 calc R U . . .
C2 C 0.4660(3) 0.7008(3) 0.8528(4) 0.0205(8) Uani 1 1 d . . . . .
H2A H 0.445585 0.734046 0.910458 0.025 Uiso 1 1 calc R U . . .
H2B H 0.431216 0.636609 0.877771 0.025 Uiso 1 1 calc R U . . .
C3 C 0.5653(3) 0.7356(3) 0.8775(4) 0.0240(8) Uani 1 1 d . . . . .
H3A H 0.575306 0.730534 0.974982 0.029 Uiso 1 1 calc R U . . .
H3B H 0.584219 0.698351 0.826617 0.029 Uiso 1 1 calc R U . . .
C4 C 0.6219(3) 0.8328(3) 0.8335(4) 0.0285(9) Uani 1 1 d . . . . .
H4A H 0.686033 0.852864 0.848215 0.034 Uiso 1 1 calc R U . . .
H4B H 0.606420 0.870755 0.889504 0.034 Uiso 1 1 calc R U . . .
C5 C 0.6064(3) 0.8441(3) 0.6844(4) 0.0270(9) Uani 1 1 d . . . . .
H5A H 0.626726 0.810267 0.627752 0.032 Uiso 1 1 calc R U . . .
H5B H 0.642087 0.908205 0.659261 0.032 Uiso 1 1 calc R U . . .
C6 C 0.5061(3) 0.8099(3) 0.6571(4) 0.0209(8) Uani 1 1 d . . . . .
H6A H 0.487185 0.847613 0.706711 0.025 Uiso 1 1 calc R U . . .
H6B H 0.496706 0.814448 0.559269 0.025 Uiso 1 1 calc R U . . .
C7 C 0.4393(3) 0.7253(3) 0.2955(4) 0.0187(7) Uani 1 1 d . . . . .
C8 C 0.4998(3) 0.7020(3) 0.3476(4) 0.0201(8) Uani 1 1 d . . . . .
C9 C 0.5916(3) 0.7505(3) 0.3281(4) 0.0238(8) Uani 1 1 d . . . . .
C10 C 0.6272(3) 0.8274(3) 0.2528(4) 0.0246(8) Uani 1 1 d . . . . .
C11 C 0.5716(3) 0.8541(3) 0.1960(4) 0.0224(8) Uani 1 1 d . . . . .
C12 C 0.4794(3) 0.8024(3) 0.2166(4) 0.0209(8) Uani 1 1 d . . . . .
B1 B 0.333333 0.666667 0.3382(7) 0.0181(14) Uani 1 3 d S T P . .

loop_
_atom_site_aniso_label
_atom_site_aniso_U_11
_atom_site_aniso_U_22
_atom_site_aniso_U_33
_atom_site_aniso_U_23
_atom_site_aniso_U_13
_atom_site_aniso_U_12
P1 0.0149(5) 0.0149(5) 0.0160(7) 0.000 0.000 0.0075(2)
F1 0.0242(12) 0.0231(12) 0.0274(12) 0.0051(9) 0.0042(9) 0.0145(10)
F2 0.0244(13) 0.0424(15) 0.0399(14) 0.0047(12) 0.0031(11) 0.0225(12)
F3 0.0150(11) 0.0334(14) 0.0454(15) -0.0010(12) 0.0081(11) 0.0074(11)
F4 0.0306(13) 0.0197(11) 0.0287(12) 0.0056(9) 0.0103(10) 0.0065(10)
F5 0.0250(12) 0.0267(12) 0.0253(12) 0.0064(10) 0.0003(9) 0.0134(10)
O1 0.0171(13) 0.0171(13) 0.017(2) 0.000 0.000 0.0086(6)
C1 0.0145(17) 0.0163(17) 0.0195(17) -0.0006(13) -0.0006(14) 0.0074(14)
C2 0.0208(18) 0.0202(19) 0.0206(18) 0.0007(15) -0.0018(14) 0.0102(16)
C3 0.0193(19) 0.028(2) 0.028(2) -0.0042(16) -0.0052(16) 0.0139(17)
C4 0.0168(19) 0.033(2) 0.031(2) -0.0105(18) -0.0067(17) 0.0096(18)
C5 0.0179(19) 0.025(2) 0.031(2) 0.0002(17) 0.0032(16) 0.0052(16)
C6 0.0207(19) 0.0184(18) 0.0208(18) -0.0004(15) -0.0014(15) 0.0077(15)
C7 0.0180(18) 0.0209(18) 0.0174(17) -0.0008(14) 0.0004(14) 0.0099(15)
C8 0.0191(19) 0.0195(18) 0.0219(19) 0.0007(14) 0.0038(15) 0.0097(16)
C9 0.0187(19) 0.030(2) 0.027(2) -0.0004(16) 0.0017(15) 0.0148(17)
C10 0.0158(19) 0.0261(19) 0.026(2) -0.0036(16) 0.0072(15) 0.0062(16)
C11 0.027(2) 0.0184(18) 0.0178(18) -0.0005(14) 0.0073(15) 0.0088(16)
C12 0.0228(19) 0.0193(17) 0.0202(18) 0.0010(14) -0.0001(15) 0.0103(16)
B1 0.019(2) 0.019(2) 0.017(3) 0.000 0.000 0.0093(11)

loop_
_atom_type_symbol
_atom_type_description
_atom_type_scat_dispersion_real
_atom_type_scat_dispersion_imag
_atom_type_scat_source
C C 0.0033 0.0016 'International Tables Vol C Tables 4.2.6.8 and 6.1.1.4'
H H 0.0000 0.0000 'International Tables Vol C Tables 4.2.6.8 and 6.1.1.4'
B B 0.0013 0.0007 'International Tables Vol C Tables 4.2.6.8 and 6.1.1.4'
F F 0.0171 0.0103 'International Tables Vol C Tables 4.2.6.8 and 6.1.1.4'
O O 0.0106 0.0060 'International Tables Vol C Tables 4.2.6.8 and 6.1.1.4'
P P 0.1023 0.0942 'International Tables Vol C Tables 4.2.6.8 and 6.1.1.4'

loop_
_geom_angle_atom_site_label_1
_geom_angle_atom_site_label_2
_geom_angle_atom_site_label_3
_geom_angle
_geom_angle_site_symmetry_1
_geom_angle_site_symmetry_3
_geom_angle_publ_flag
O1 P1 C1 106.96(12) . 2_665 ?
O1 P1 C1 106.96(13) . 3_565 ?
O1 P1 C1 106.96(13) . . ?
C1 P1 C1 111.87(11) 3_565 . ?
C1 P1 C1 111.87(11) 2_665 3_565 ?
C1 P1 C1 111.86(11) 2_665 . ?
P1 O1 B1 180.0 . . ?
P1 C1 H1 105.5 . . ?
C2 C1 P1 117.5(3) . . ?
C2 C1 H1 105.5 . . ?
C6 C1 P1 110.4(3) . . ?
C6 C1 H1 105.5 . . ?
C6 C1 C2 111.5(3) . . ?
C1 C2 H2A 109.5 . . ?
C1 C2 H2B 109.5 . . ?
H2A C2 H2B 108.1 . . ?
C3 C2 C1 110.5(3) . . ?
C3 C2 H2A 109.5 . . ?
C3 C2 H2B 109.5 . . ?
C2 C3 H3A 109.4 . . ?
C2 C3 H3B 109.4 . . ?
H3A C3 H3B 108.0 . . ?
C4 C3 C2 111.3(3) . . ?
C4 C3 H3A 109.4 . . ?
C4 C3 H3B 109.4 . . ?
C3 C4 H4A 109.4 . . ?
C3 C4 H4B 109.4 . . ?
C3 C4 C5 111.1(3) . . ?
H4A C4 H4B 108.0 . . ?
C5 C4 H4A 109.4 . . ?
C5 C4 H4B 109.4 . . ?
C4 C5 H5A 109.5 . . ?
C4 C5 H5B 109.5 . . ?
C4 C5 C6 110.6(3) . . ?
H5A C5 H5B 108.1 . . ?
C6 C5 H5A 109.5 . . ?
C6 C5 H5B 109.5 . . ?
C1 C6 C5 110.3(3) . . ?
C1 C6 H6A 109.6 . . ?
C1 C6 H6B 109.6 . . ?
C5 C6 H6A 109.6 . . ?
C5 C6 H6B 109.6 . . ?
H6A C6 H6B 108.1 . . ?
C8 C7 C12 113.4(3) . . ?
C8 C7 B1 119.5(3) . . ?
C12 C7 B1 127.0(3) . . ?
F1 C8 C7 119.2(3) . . ?
F1 C8 C9 116.0(3) . . ?
C9 C8 C7 124.8(4) . . ?
F2 C9 C8 120.2(4) . . ?
F2 C9 C10 120.9(4) . . ?
C10 C9 C8 118.9(4) . . ?
F3 C10 C9 120.2(4) . . ?
F3 C10 C11 120.1(4) . . ?
C9 C10 C11 119.8(4) . . ?
F4 C11 C10 120.0(4) . . ?
F4 C11 C12 120.8(4) . . ?
C10 C11 C12 119.3(4) . . ?
F5 C12 C7 121.3(3) . . ?
F5 C12 C11 114.9(3) . . ?
C7 C12 C11 123.8(4) . . ?
O1 B1 C7 104.9(3) . 3_565 ?
O1 B1 C7 104.9(3) . . ?
O1 B1 C7 104.9(3) . 2_665 ?
C7 B1 C7 113.6(2) 2_665 3_565 ?
C7 B1 C7 113.6(2) 2_665 . ?
C7 B1 C7 113.6(2) . 3_565 ?

loop_
_geom_bond_atom_site_label_1
_geom_bond_atom_site_label_2
_geom_bond_distance
_geom_bond_site_symmetry_2
_geom_bond_publ_flag
P1 O1 1.529(5) . ?
P1 C1 1.821(4) 2_665 ?
P1 C1 1.821(4) 3_565 ?
P1 C1 1.821(4) . ?
F1 C8 1.353(4) . ?
F2 C9 1.344(5) . ?
F3 C10 1.344(5) . ?
F4 C11 1.340(5) . ?
F5 C12 1.353(5) . ?
O1 B1 1.544(8) . ?
C1 H1 1.0000 . ?
C1 C2 1.541(5) . ?
C1 C6 1.533(5) . ?
C2 H2A 0.9900 . ?
C2 H2B 0.9900 . ?
C2 C3 1.523(5) . ?
C3 H3A 0.9900 . ?
C3 H3B 0.9900 . ?
C3 C4 1.520(6) . ?
C4 H4A 0.9900 . ?
C4 H4B 0.9900 . ?
C4 C5 1.528(6) . ?
C5 H5A 0.9900 . ?
C5 H5B 0.9900 . ?
C5 C6 1.546(5) . ?
C6 H6A 0.9900 . ?
C6 H6B 0.9900 . ?
C7 C8 1.389(5) . ?
C7 C12 1.391(5) . ?
C7 B1 1.639(4) . ?
C8 C9 1.384(5) . ?
C9 C10 1.368(6) . ?
C10 C11 1.374(6) . ?
C11 C12 1.394(5) . ?

loop_
_geom_torsion_atom_site_label_1
_geom_torsion_atom_site_label_2
_geom_torsion_atom_site_label_3
_geom_torsion_atom_site_label_4
_geom_torsion
_geom_torsion_site_symmetry_1
_geom_torsion_site_symmetry_2
_geom_torsion_site_symmetry_3
_geom_torsion_site_symmetry_4
_geom_torsion_publ_flag
P1 C1 C2 C3 175.3(3) . . . . ?
P1 C1 C6 C5 -171.8(3) . . . . ?
F1 C8 C9 F2 -0.8(6) . . . . ?
F1 C8 C9 C10 179.5(4) . . . . ?
F2 C9 C10 F3 0.2(6) . . . . ?
F2 C9 C10 C11 179.0(4) . . . . ?
F3 C10 C11 F4 -0.8(6) . . . . ?
F3 C10 C11 C12 179.0(3) . . . . ?
F4 C11 C12 F5 1.5(5) . . . . ?
F4 C11 C12 C7 -178.2(4) . . . . ?
O1 P1 C1 C2 -166.9(2) . . . . ?
O1 P1 C1 C6 63.7(3) . . . . ?
C1 P1 C1 C2 76.3(3) 2_665 . . . ?
C1 P1 C1 C2 -50.1(3) 3_565 . . . ?
C1 P1 C1 C6 -53.1(4) 2_665 . . . ?
C1 P1 C1 C6 -179.5(2) 3_565 . . . ?
C1 C2 C3 C4 56.2(4) . . . . ?
C2 C1 C6 C5 55.7(4) . . . . ?
C2 C3 C4 C5 -57.4(5) . . . . ?
C3 C4 C5 C6 56.9(5) . . . . ?
C4 C5 C6 C1 -56.0(4) . . . . ?
C6 C1 C2 C3 -55.8(4) . . . . ?
C7 C8 C9 F2 180.0(4) . . . . ?
C7 C8 C9 C10 0.2(6) . . . . ?
C8 C7 C12 F5 177.5(3) . . . . ?
C8 C7 C12 C11 -2.8(5) . . . . ?
C8 C7 B1 O1 53.8(4) . . . . ?
C8 C7 B1 C7 167.8(3) . . . 2_665 ?
C8 C7 B1 C7 -60.2(7) . . . 3_565 ?
C8 C9 C10 F3 179.9(4) . . . . ?
C8 C9 C10 C11 -1.2(6) . . . . ?
C9 C10 C11 F4 -179.6(3) . . . . ?
C9 C10 C11 C12 0.1(6) . . . . ?
C10 C11 C12 F5 -178.3(3) . . . . ?
C10 C11 C12 C7 2.0(6) . . . . ?
C12 C7 C8 F1 -177.5(3) . . . . ?
C12 C7 C8 C9 1.7(6) . . . . ?
C12 C7 B1 O1 -121.8(4) . . . . ?
C12 C7 B1 C7 -7.8(7) . . . 2_665 ?
C12 C7 B1 C7 124.2(3) . . . 3_565 ?
B1 C7 C8 F1 6.4(6) . . . . ?
B1 C7 C8 C9 -174.4(4) . . . . ?
B1 C7 C12 F5 -6.8(6) . . . . ?
B1 C7 C12 C11 172.9(4) . . . . ?

loop_
_twin_individual_id
_twin_individual_mass_fraction_refined
1 1.0(2)
2 -0.0(2)
